data_2218496
loop_
_publ_author_name
'Gall, P.'
'Gougeon, P.'

_publ_section_title
;
 The pyrochlore-type molybdate Pr~1.37~Ca~0.63~Mo~2~O~7~
;
_journal_coeditor_code PK2092
_journal_issue 6
_journal_name_full 'Acta Crystallographica Section E'
_journal_page_first i42
_journal_paper_doi 10.1107/S1600536808015328
_journal_volume 64
_journal_year 2008
_chemical_formula_iupac 'Pr1.37 Ca0.63 Mo2 O7'
_chemical_formula_sum 'Ca0.63 Mo2 O7 Pr1.37'
_chemical_formula_weight 522.18
_chemical_name_systematic
;
Praseodymium calcium dimolybdenum heptaoxide
;
_space_group_IT_number 227
_symmetry_cell_setting cubic
_symmetry_space_group_name_Hall '-F 4vw 2vw 3'
_symmetry_space_group_name_H-M 'F d -3 m :2'
_atom_sites_solution_primary direct
_atom_sites_solution_secondary difmap
_audit_creation_method SHELXL-97
_cell_angle_alpha 90.00
_cell_angle_beta 90.00
_cell_angle_gamma 90.00
_cell_formula_units_Z 8
_cell_length_a 10.4329(3)
_cell_length_b 10.4329(3)
_cell_length_c 10.4329(3)
_cell_measurement_reflns_used 1172
_cell_measurement_temperature 293(2)
_cell_measurement_theta_max 45.294
_cell_measurement_theta_min 3.38
_cell_volume 1135.57(6)
_computing_cell_refinement 'COLLECT (Nonius, 1998)'
_computing_data_collection 'COLLECT (Nonius, 1998)'
_computing_data_reduction 'EvalCCD (Duisenberg <i>et al.</i>,  2003)'
_computing_molecular_graphics 'DIAMOND (Brandenburg, 2001)'
_computing_publication_material 'SHELXL97 (Sheldrick, 2008)'
_computing_structure_refinement 'SHELXL97 (Sheldrick, 2008)'
_computing_structure_solution 'SIR97 (Altomare et al., 1999)'
_diffrn_ambient_temperature 293(2)
_diffrn_detector_area_resol_mean 9
_diffrn_measured_fraction_theta_full 0.996
_diffrn_measured_fraction_theta_max 0.996
_diffrn_measurement_device 'Nonius KappaCCD'
_diffrn_measurement_method '\f scans (\k = 0) + additional \w scans'
_diffrn_radiation_monochromator 'horizontally mounted graphite crystal'
_diffrn_radiation_source 'fine-focus sealed tube'
_diffrn_radiation_type MoK\a
_diffrn_radiation_wavelength 0.71070
_diffrn_reflns_av_R_equivalents 0.0528
_diffrn_reflns_av_sigmaI/netI 0.0439
_diffrn_reflns_limit_h_max 20
_diffrn_reflns_limit_h_min 1
_diffrn_reflns_limit_k_max 14
_diffrn_reflns_limit_k_min 0
_diffrn_reflns_limit_l_max 13
_diffrn_reflns_limit_l_min 0
_diffrn_reflns_number 771
_diffrn_reflns_theta_full 45.33
_diffrn_reflns_theta_max 45.33
_diffrn_reflns_theta_min 3.38
_exptl_absorpt_coefficient_mu 16.445
_exptl_absorpt_correction_T_max 0.125
_exptl_absorpt_correction_T_min 0.093
_exptl_absorpt_correction_type analytical
_exptl_absorpt_process_details
;
(de Meulenaer & Tompa, 1965)
;
_exptl_crystal_colour black
_exptl_crystal_density_diffrn 6.109
_exptl_crystal_density_method 'not measured'
_exptl_crystal_description 'irregular block'
_exptl_crystal_F_000 1867.4
_exptl_crystal_size_max 0.160
_exptl_crystal_size_mid 0.144
_exptl_crystal_size_min 0.123
_refine_diff_density_max 2.506
_refine_diff_density_min -1.549
_refine_ls_extinction_coef 0.00256(19)
_refine_ls_extinction_expression Fc^*^=kFc[1+0.001xFc^2^\l^3^/sin(2\q)]^-1/4^
_refine_ls_extinction_method 'SHELXL97 (Sheldrick, 2008)'
_refine_ls_goodness_of_fit_ref 1.115
_refine_ls_matrix_type full
_refine_ls_number_parameters 12
_refine_ls_number_reflns 266
_refine_ls_number_restraints 0
_refine_ls_restrained_S_all 1.115
_refine_ls_R_factor_all 0.0394
_refine_ls_R_factor_gt 0.0270
_refine_ls_shift/su_max 0.000
_refine_ls_shift/su_mean 0.000
_refine_ls_structure_factor_coef Fsqd
_refine_ls_weighting_details 'calc w=1/[\s^2^(Fo^2^)+(0.0207P)^2^+4.885P] where P=(Fo^2^+2Fc^2^)/3'
_refine_ls_weighting_scheme calc
_refine_ls_wR_factor_gt 0.0766
_refine_ls_wR_factor_ref 0.0859
_reflns_number_gt 167
_reflns_number_total 266
_reflns_threshold_expression I>2\s(I)
_cod_data_source_file pk2092.cif
_cod_data_source_block I
_cod_original_sg_symbol_Hall '-F 4vw 2vw'
_cod_original_sg_symbol_H-M 'F d -3 m'
_cod_database_code 2218496
_cod_database_fobs_code 2218496

loop_
_symmetry_equiv_pos_as_xyz
'x, y, z'
'z, x, y'
'-x+1/4, -y+1/4, z'
'x, -y+1/4, -z+1/4'
'y+3/4, -x, z+3/4'
'y, z, x'
'-z+1/4, -x+1/4, y'
'z, -x+1/4, -y+1/4'
'x+3/4, -z, y+3/4'
'-x+1/4, y, -z+1/4'
'-y, x+3/4, z+3/4'
'-y, -x, -z'
'-y+1/4, -z+1/4, x'
'y, -z+1/4, -x+1/4'
'z+3/4, -y, x+3/4'
'-z+1/4, x, -y+1/4'
'-x, z+3/4, y+3/4'
'-x, -z, -y'
'-y+1/4, z, -x+1/4'
'y+3/4, x+3/4, -z'
'x+3/4, z+3/4, -y'
'-z+1/2, -y+1/2, -x'
'-z, y+3/4, x+3/4'
'z+3/4, y+3/4, -x'
'x, y+1/2, z+1/2'
'z, x+1/2, y+1/2'
'-x+1/4, -y+3/4, z+1/2'
'x, -y+3/4, -z+3/4'
'y+3/4, -x+1/2, z+5/4'
'y, z+1/2, x+1/2'
'-z+1/4, -x+3/4, y+1/2'
'z, -x+3/4, -y+3/4'
'x+3/4, -z+1/2, y+5/4'
'-x+1/4, y+1/2, -z+3/4'
'-y, x+5/4, z+5/4'
'-y, -x+1/2, -z+1/2'
'-y+1/4, -z+3/4, x+1/2'
'y, -z+3/4, -x+3/4'
'z+3/4, -y+1/2, x+5/4'
'-z+1/4, x+1/2, -y+3/4'
'-x, z+5/4, y+5/4'
'-x, -z+1/2, -y+1/2'
'-y+1/4, z+1/2, -x+3/4'
'y+3/4, x+5/4, -z+1/2'
'x+3/4, z+5/4, -y+1/2'
'-z+1/2, -y+1, -x+1/2'
'-z, y+5/4, x+5/4'
'z+3/4, y+5/4, -x+1/2'
'x+1/2, y, z+1/2'
'z+1/2, x, y+1/2'
'-x+3/4, -y+1/4, z+1/2'
'x+1/2, -y+1/4, -z+3/4'
'y+5/4, -x, z+5/4'
'y+1/2, z, x+1/2'
'-z+3/4, -x+1/4, y+1/2'
'z+1/2, -x+1/4, -y+3/4'
'x+5/4, -z, y+5/4'
'-x+3/4, y, -z+3/4'
'-y+1/2, x+3/4, z+5/4'
'-y+1/2, -x, -z+1/2'
'-y+3/4, -z+1/4, x+1/2'
'y+1/2, -z+1/4, -x+3/4'
'z+5/4, -y, x+5/4'
'-z+3/4, x, -y+3/4'
'-x+1/2, z+3/4, y+5/4'
'-x+1/2, -z, -y+1/2'
'-y+3/4, z, -x+3/4'
'y+5/4, x+3/4, -z+1/2'
'x+5/4, z+3/4, -y+1/2'
'-z+1, -y+1/2, -x+1/2'
'-z+1/2, y+3/4, x+5/4'
'z+5/4, y+3/4, -x+1/2'
'x+1/2, y+1/2, z'
'z+1/2, x+1/2, y'
'-x+3/4, -y+3/4, z'
'x+1/2, -y+3/4, -z+1/4'
'y+5/4, -x+1/2, z+3/4'
'y+1/2, z+1/2, x'
'-z+3/4, -x+3/4, y'
'z+1/2, -x+3/4, -y+1/4'
'x+5/4, -z+1/2, y+3/4'
'-x+3/4, y+1/2, -z+1/4'
'-y+1/2, x+5/4, z+3/4'
'-y+1/2, -x+1/2, -z'
'-y+3/4, -z+3/4, x'
'y+1/2, -z+3/4, -x+1/4'
'z+5/4, -y+1/2, x+3/4'
'-z+3/4, x+1/2, -y+1/4'
'-x+1/2, z+5/4, y+3/4'
'-x+1/2, -z+1/2, -y'
'-y+3/4, z+1/2, -x+1/4'
'y+5/4, x+5/4, -z'
'x+5/4, z+5/4, -y'
'-z+1, -y+1, -x'
'-z+1/2, y+5/4, x+3/4'
'z+5/4, y+5/4, -x'
'-x, -y, -z'
'-z, -x, -y'
'x-1/4, y-1/4, -z'
'-x, y-1/4, z-1/4'
'-y-3/4, x, -z-3/4'
'-y, -z, -x'
'z-1/4, x-1/4, -y'
'-z, x-1/4, y-1/4'
'-x-3/4, z, -y-3/4'
'x-1/4, -y, z-1/4'
'y, -x-3/4, -z-3/4'
'y, x, z'
'y-1/4, z-1/4, -x'
'-y, z-1/4, x-1/4'
'-z-3/4, y, -x-3/4'
'z-1/4, -x, y-1/4'
'x, -z-3/4, -y-3/4'
'x, z, y'
'y-1/4, -z, x-1/4'
'-y-3/4, -x-3/4, z'
'-x-3/4, -z-3/4, y'
'z-1/2, y-1/2, x'
'z, -y-3/4, -x-3/4'
'-z-3/4, -y-3/4, x'
'-x, -y+1/2, -z+1/2'
'-z, -x+1/2, -y+1/2'
'x-1/4, y+1/4, -z+1/2'
'-x, y+1/4, z+1/4'
'-y-3/4, x+1/2, -z-1/4'
'-y, -z+1/2, -x+1/2'
'z-1/4, x+1/4, -y+1/2'
'-z, x+1/4, y+1/4'
'-x-3/4, z+1/2, -y-1/4'
'x-1/4, -y+1/2, z+1/4'
'y, -x-1/4, -z-1/4'
'y, x+1/2, z+1/2'
'y-1/4, z+1/4, -x+1/2'
'-y, z+1/4, x+1/4'
'-z-3/4, y+1/2, -x-1/4'
'z-1/4, -x+1/2, y+1/4'
'x, -z-1/4, -y-1/4'
'x, z+1/2, y+1/2'
'y-1/4, -z+1/2, x+1/4'
'-y-3/4, -x-1/4, z+1/2'
'-x-3/4, -z-1/4, y+1/2'
'z-1/2, y, x+1/2'
'z, -y-1/4, -x-1/4'
'-z-3/4, -y-1/4, x+1/2'
'-x+1/2, -y, -z+1/2'
'-z+1/2, -x, -y+1/2'
'x+1/4, y-1/4, -z+1/2'
'-x+1/2, y-1/4, z+1/4'
'-y-1/4, x, -z-1/4'
'-y+1/2, -z, -x+1/2'
'z+1/4, x-1/4, -y+1/2'
'-z+1/2, x-1/4, y+1/4'
'-x-1/4, z, -y-1/4'
'x+1/4, -y, z+1/4'
'y+1/2, -x-3/4, -z-1/4'
'y+1/2, x, z+1/2'
'y+1/4, z-1/4, -x+1/2'
'-y+1/2, z-1/4, x+1/4'
'-z-1/4, y, -x-1/4'
'z+1/4, -x, y+1/4'
'x+1/2, -z-3/4, -y-1/4'
'x+1/2, z, y+1/2'
'y+1/4, -z, x+1/4'
'-y-1/4, -x-3/4, z+1/2'
'-x-1/4, -z-3/4, y+1/2'
'z, y-1/2, x+1/2'
'z+1/2, -y-3/4, -x-1/4'
'-z-1/4, -y-3/4, x+1/2'
'-x+1/2, -y+1/2, -z'
'-z+1/2, -x+1/2, -y'
'x+1/4, y+1/4, -z'
'-x+1/2, y+1/4, z-1/4'
'-y-1/4, x+1/2, -z-3/4'
'-y+1/2, -z+1/2, -x'
'z+1/4, x+1/4, -y'
'-z+1/2, x+1/4, y-1/4'
'-x-1/4, z+1/2, -y-3/4'
'x+1/4, -y+1/2, z-1/4'
'y+1/2, -x-1/4, -z-3/4'
'y+1/2, x+1/2, z'
'y+1/4, z+1/4, -x'
'-y+1/2, z+1/4, x-1/4'
'-z-1/4, y+1/2, -x-3/4'
'z+1/4, -x+1/2, y-1/4'
'x+1/2, -z-1/4, -y-3/4'
'x+1/2, z+1/2, y'
'y+1/4, -z+1/2, x-1/4'
'-y-1/4, -x-1/4, z'
'-x-1/4, -z-1/4, y'
'z, y, x'
'z+1/2, -y-1/4, -x-3/4'
'-z-1/4, -y-1/4, x'

loop_
_atom_site_type_symbol
_atom_site_label
_atom_site_fract_x
_atom_site_fract_y
_atom_site_fract_z
_atom_site_U_iso_or_equiv
_atom_site_adp_type
_atom_site_calc_flag
_atom_site_refinement_flags
_atom_site_occupancy
Pr Pr1 0.0000 0.0000 0.0000 0.00947(18) Uani d SP 0.685(3)
Ca Ca1 0.0000 0.0000 0.0000 0.00947(18) Uani d SP 0.315(3)
Mo Mo1 0.5000 0.5000 0.5000 0.00539(19) Uani d S 1
O O1 0.4247(3) 0.1250 0.1250 0.0160(5) Uani d S 1
O O2 0.1250 0.1250 0.1250 0.0100(8) Uani d S 1

loop_
_atom_site_aniso_label
_atom_site_aniso_U_11
_atom_site_aniso_U_22
_atom_site_aniso_U_33
_atom_site_aniso_U_12
_atom_site_aniso_U_13
_atom_site_aniso_U_23
Pr1 0.00947(18) 0.00947(18) 0.00947(18) -0.00154(5) -0.00154(5) -0.00154(5)
Ca1 0.00947(18) 0.00947(18) 0.00947(18) -0.00154(5) -0.00154(5) -0.00154(5)
Mo1 0.00539(19) 0.00539(19) 0.00539(19) -0.00013(5) -0.00013(5) -0.00013(5)
O1 0.0239(14) 0.0120(6) 0.0120(6) 0.000 0.000 -0.0026(8)
O2 0.0100(8) 0.0100(8) 0.0100(8) 0.000 0.000 0.000

loop_
_atom_type_symbol
_atom_type_description
_atom_type_scat_dispersion_real
_atom_type_scat_dispersion_imag
_atom_type_scat_source
Ca Ca 0.2262 0.3064 'International Tables Vol C Tables 4.2.6.8 and 6.1.1.4'
Pr Pr -0.2180 2.8214 'International Tables Vol C Tables 4.2.6.8 and 6.1.1.4'
Mo Mo -1.6832 0.6857 'International Tables Vol C Tables 4.2.6.8 and 6.1.1.4'
O O 0.0106 0.0060 'International Tables Vol C Tables 4.2.6.8 and 6.1.1.4'

loop_
_geom_angle_atom_site_label_1
_geom_angle_atom_site_label_2
_geom_angle_atom_site_label_3
_geom_angle_site_symmetry_1
_geom_angle_site_symmetry_3
_geom_angle
O2 Pr1 O2 97 . 180.0
O2 Pr1 O1 97 110 79.93(4)
O2 Pr1 O1 . 110 100.07(4)
O2 Pr1 O1 97 103 79.93(4)
O2 Pr1 O1 . 103 100.07(4)
O1 Pr1 O1 110 103 117.01(2)
O2 Pr1 O1 97 99 79.93(4)
O2 Pr1 O1 . 99 100.07(4)
O1 Pr1 O1 110 99 117.01(2)
O1 Pr1 O1 103 99 117.01(2)
O2 Pr1 O1 97 14 100.07(4)
O2 Pr1 O1 . 14 79.93(4)
O1 Pr1 O1 110 14 180.00(8)
O1 Pr1 O1 103 14 62.99(2)
O1 Pr1 O1 99 14 62.99(2)
O2 Pr1 O1 97 7 100.07(4)
O2 Pr1 O1 . 7 79.93(4)
O1 Pr1 O1 110 7 62.99(2)
O1 Pr1 O1 103 7 180.00(8)
O1 Pr1 O1 99 7 62.99(2)
O1 Pr1 O1 14 7 117.01(2)
O2 Pr1 O1 97 3 100.07(4)
O2 Pr1 O1 . 3 79.93(4)
O1 Pr1 O1 110 3 62.99(2)
O1 Pr1 O1 103 3 62.99(2)
O1 Pr1 O1 99 3 180.00(8)
O1 Pr1 O1 14 3 117.01(2)
O1 Pr1 O1 7 3 117.01(2)
O2 Pr1 Pr1 97 3 144.7
O2 Pr1 Pr1 . 3 35.3
O1 Pr1 Pr1 110 3 135.34(4)
O1 Pr1 Pr1 103 3 81.87(4)
O1 Pr1 Pr1 99 3 81.87(4)
O1 Pr1 Pr1 14 3 44.66(4)
O1 Pr1 Pr1 7 3 98.13(4)
O1 Pr1 Pr1 3 3 98.13(4)
O2 Pr1 Ca1 97 75_445 35.3
O2 Pr1 Ca1 . 75_445 144.7
O1 Pr1 Ca1 110 75_445 44.66(4)
O1 Pr1 Ca1 103 75_445 98.13(4)
O1 Pr1 Ca1 99 75_445 98.13(4)
O1 Pr1 Ca1 14 75_445 135.34(4)
O1 Pr1 Ca1 7 75_445 81.87(4)
O1 Pr1 Ca1 3 75_445 81.87(4)
Pr1 Pr1 Ca1 3 75_445 180.0
O2 Pr1 Ca1 97 4 144.7
O2 Pr1 Ca1 . 4 35.3
O1 Pr1 Ca1 110 4 81.87(4)
O1 Pr1 Ca1 103 4 81.87(4)
O1 Pr1 Ca1 99 4 135.34(4)
O1 Pr1 Ca1 14 4 98.13(4)
O1 Pr1 Ca1 7 4 98.13(4)
O1 Pr1 Ca1 3 4 44.66(4)
Pr1 Pr1 Ca1 3 4 60.0
Ca1 Pr1 Ca1 75_445 4 120.0
O2 Pr1 Ca1 97 28_544 35.3
O2 Pr1 Ca1 . 28_544 144.7
O1 Pr1 Ca1 110 28_544 98.13(4)
O1 Pr1 Ca1 103 28_544 98.13(4)
O1 Pr1 Ca1 99 28_544 44.66(4)
O1 Pr1 Ca1 14 28_544 81.87(4)
O1 Pr1 Ca1 7 28_544 81.87(4)
O1 Pr1 Ca1 3 28_544 135.34(4)
Pr1 Pr1 Ca1 3 28_544 120.0
Ca1 Pr1 Ca1 75_445 28_544 60.0
Ca1 Pr1 Ca1 4 28_544 180.0
O1 Mo1 O1 174_556 146_565 94.97(9)
O1 Mo1 O1 174_556 121_655 94.97(9)
O1 Mo1 O1 146_565 121_655 94.97(9)
O1 Mo1 O1 174_556 78 180.0
O1 Mo1 O1 146_565 78 85.03(9)
O1 Mo1 O1 121_655 78 85.03(9)
O1 Mo1 O1 174_556 50 85.03(9)
O1 Mo1 O1 146_565 50 180.0
O1 Mo1 O1 121_655 50 85.03(9)
O1 Mo1 O1 78 50 94.97(9)
O1 Mo1 O1 174_556 25 85.03(9)
O1 Mo1 O1 146_565 25 85.03(9)
O1 Mo1 O1 121_655 25 180.0
O1 Mo1 O1 78 25 94.97(9)
O1 Mo1 O1 50 25 94.97(9)
O1 Mo1 Ca1 174_556 27 90.0
O1 Mo1 Ca1 146_565 27 42.51(5)
O1 Mo1 Ca1 121_655 27 137.49(5)
O1 Mo1 Ca1 78 27 90.0
O1 Mo1 Ca1 50 27 137.49(5)
O1 Mo1 Ca1 25 27 42.51(5)
O1 Mo1 Ca1 174_556 77_455 42.51(5)
O1 Mo1 Ca1 146_565 77_455 90.0
O1 Mo1 Ca1 121_655 77_455 137.49(5)
O1 Mo1 Ca1 78 77_455 137.49(5)
O1 Mo1 Ca1 50 77_455 90.0
O1 Mo1 Ca1 25 77_455 42.51(5)
Ca1 Mo1 Ca1 27 77_455 60.0
O1 Mo1 Ca1 174_556 52 42.51(5)
O1 Mo1 Ca1 146_565 52 137.49(5)
O1 Mo1 Ca1 121_655 52 90.0
O1 Mo1 Ca1 78 52 137.49(5)
O1 Mo1 Ca1 50 52 42.51(5)
O1 Mo1 Ca1 25 52 90.0
Ca1 Mo1 Ca1 27 52 120.0
Ca1 Mo1 Ca1 77_455 52 60.0
O1 Mo1 Ca1 174_556 29_554 137.49(5)
O1 Mo1 Ca1 146_565 29_554 90.0
O1 Mo1 Ca1 121_655 29_554 42.51(5)
O1 Mo1 Ca1 78 29_554 42.51(5)
O1 Mo1 Ca1 50 29_554 90.0
O1 Mo1 Ca1 25 29_554 137.49(5)
Ca1 Mo1 Ca1 27 29_554 120.0
Ca1 Mo1 Ca1 77_455 29_554 180.0
Ca1 Mo1 Ca1 52 29_554 120.0
O1 Mo1 Ca1 174_556 51 90.0
O1 Mo1 Ca1 146_565 51 137.49(5)
O1 Mo1 Ca1 121_655 51 42.51(5)
O1 Mo1 Ca1 78 51 90.0
O1 Mo1 Ca1 50 51 42.51(5)
O1 Mo1 Ca1 25 51 137.49(5)
Ca1 Mo1 Ca1 27 51 180.0
Ca1 Mo1 Ca1 77_455 51 120.0
Ca1 Mo1 Ca1 52 51 60.0
Ca1 Mo1 Ca1 29_554 51 60.0
O1 Mo1 Ca1 174_556 76 137.49(5)
O1 Mo1 Ca1 146_565 76 42.51(5)
O1 Mo1 Ca1 121_655 76 90.0
O1 Mo1 Ca1 78 76 42.51(5)
O1 Mo1 Ca1 50 76 137.49(5)
O1 Mo1 Ca1 25 76 90.0
Ca1 Mo1 Ca1 27 76 60.0
Ca1 Mo1 Ca1 77_455 76 120.0
Ca1 Mo1 Ca1 52 76 180.0
Ca1 Mo1 Ca1 29_554 76 60.0
Ca1 Mo1 Ca1 51 76 120.0
Mo1 O1 Mo1 28 25_544 133.86(14)
Mo1 O1 Pr1 28 3 105.99(3)
Mo1 O1 Pr1 25_544 3 105.99(3)
Mo1 O1 Ca1 28 3 105.99(3)
Mo1 O1 Ca1 25_544 3 105.99(3)
Mo1 O1 Ca1 28 53_454 105.99(3)
Mo1 O1 Ca1 25_544 53_454 105.99(3)
Pr1 O1 Ca1 3 53_454 90.68(8)
Ca1 O1 Ca1 3 53_454 90.68(8)
Mo1 O1 Pr1 28 53_454 105.99(3)
Mo1 O1 Pr1 25_544 53_454 105.99(3)
Pr1 O1 Pr1 3 53_454 90.68(8)
Ca1 O1 Pr1 3 53_454 90.68(8)
Pr1 O2 Ca1 . 53_454 109.5
Pr1 O2 Pr1 . 3 109.5
Ca1 O2 Pr1 53_454 3 109.5
Pr1 O2 Pr1 . 4 109.5
Ca1 O2 Pr1 53_454 4 109.5
Pr1 O2 Pr1 3 4 109.5
Pr1 O2 Pr1 . 53_454 109.5
Pr1 O2 Pr1 3 53_454 109.5
Pr1 O2 Pr1 4 53_454 109.5
Pr1 O2 Ca1 . 3 109.5
Ca1 O2 Ca1 53_454 3 109.5
Pr1 O2 Ca1 4 3 109.5
Pr1 O2 Ca1 53_454 3 109.5
Pr1 O2 Ca1 . 4 109.5
Ca1 O2 Ca1 53_454 4 109.5
Pr1 O2 Ca1 3 4 109.5
Pr1 O2 Ca1 53_454 4 109.5
Ca1 O2 Ca1 3 4 109.5

loop_
_geom_bond_atom_site_label_1
_geom_bond_atom_site_label_2
_geom_bond_site_symmetry_2
_geom_bond_distance
Pr1 O2 97 2.2588
Pr1 O2 . 2.2588
Pr1 O1 110 2.5930(18)
Pr1 O1 103 2.5930(18)
Pr1 O1 99 2.5930(18)
Pr1 O1 14 2.5930(18)
Pr1 O1 7 2.5930(18)
Pr1 O1 3 2.5930(18)
Pr1 Pr1 3 3.68859(11)
Pr1 Ca1 75_445 3.68859(11)
Pr1 Ca1 4 3.68859(11)
Pr1 Ca1 28_544 3.68859(11)
Mo1 O1 174_556 2.0046(10)
Mo1 O1 146_565 2.0046(10)
Mo1 O1 121_655 2.0046(10)
Mo1 O1 78 2.0046(10)
Mo1 O1 50 2.0046(10)
Mo1 O1 25 2.0046(10)
Mo1 Ca1 27 3.68859(11)
Mo1 Ca1 77_455 3.68859(11)
Mo1 Ca1 52 3.68859(11)
Mo1 Ca1 29_554 3.68859(11)
Mo1 Ca1 51 3.68859(11)
Mo1 Ca1 76 3.68859(11)
O1 Mo1 28 2.0046(10)
O1 Mo1 25_544 2.0046(10)
O1 Pr1 3 2.5930(18)
O1 Ca1 3 2.5930(18)
O1 Ca1 53_454 2.5930(18)
O1 Pr1 53_454 2.5930(18)
O2 Ca1 53_454 2.2588
O2 Pr1 3 2.2588
O2 Pr1 4 2.2588
O2 Pr1 53_454 2.2588
O2 Ca1 3 2.2588
O2 Ca1 4 2.2588
